data_7046157
loop_
_publ_author_name
'Gu, Jin-Zhong'
'Cai, Yan'
'Qian, Zi-Yue'
'Wen, Min'
'Shi, Zi-Fa'
'Lv, Dong-Yu'
'Kirillov, Alexander M.'

_publ_section_title
;
 A new series of Co, Ni, Zn, and Cd metal-organic architectures driven by
 an unsymmetrical biphenyl-tricarboxylic acid: hydrothermal assembly,
 structural features and properties.
;
_journal_issue 22
_journal_name_full 'Dalton transactions (Cambridge, England : 2003)'
_journal_page_first 7431
_journal_page_last 7444
_journal_paper_doi 10.1039/c8dt01299g
_journal_volume 47
_journal_year 2018
_chemical_formula_sum 'C39 H25 Cd2 N5 O10'
_chemical_formula_weight 948.44
_space_group_crystal_system triclinic
_space_group_IT_number 2
_space_group_name_Hall '-P 1'
_space_group_name_H-M_alt 'P -1'
_symmetry_space_group_name_Hall '-P 1'
_symmetry_space_group_name_H-M 'P -1'
_atom_sites_solution_hydrogens mixed
_audit_creation_method SHELXL-2014/7
_audit_update_record
;
2017-12-06 deposited with the CCDC.
2018-04-30 downloaded from the CCDC.
;
_cell_angle_alpha 105.284(5)
_cell_angle_beta 107.683(5)
_cell_angle_gamma 91.786(5)
_cell_formula_units_Z 2
_cell_length_a 11.4599(6)
_cell_length_b 12.1509(8)
_cell_length_c 13.8435(8)
_cell_measurement_reflns_used 11317
_cell_measurement_temperature 293(2)
_cell_measurement_theta_max 25.049
_cell_measurement_theta_min 3.261
_cell_volume 1758.62(19)
_computing_cell_refinement 'Bruker SAINT'
_computing_data_collection 'Bruker APEX2'
_computing_data_reduction 'Bruker SAINT'
_computing_molecular_graphics 'Bruker SHELXTL'
_computing_publication_material 'Bruker SHELXTL'
_computing_structure_refinement 'SHELXL-2014/7 (Sheldrick, 2014)'
_computing_structure_solution 'SHELXL-2014/7 (Sheldrick, 2014)'
_diffrn_ambient_temperature 293(2)
_diffrn_measured_fraction_theta_full 0.998
_diffrn_measured_fraction_theta_max 0.998
_diffrn_measurement_device_type 'Bruker APE-II CCD'
_diffrn_measurement_method '\f and \w scans'
_diffrn_radiation_type MoK\a
_diffrn_radiation_wavelength 0.71073
_diffrn_reflns_av_R_equivalents 0.0324
_diffrn_reflns_av_unetI/netI 0.0622
_diffrn_reflns_Laue_measured_fraction_full 0.998
_diffrn_reflns_Laue_measured_fraction_max 0.998
_diffrn_reflns_limit_h_max 13
_diffrn_reflns_limit_h_min -13
_diffrn_reflns_limit_k_max 14
_diffrn_reflns_limit_k_min -14
_diffrn_reflns_limit_l_max 16
_diffrn_reflns_limit_l_min -16
_diffrn_reflns_number 11317
_diffrn_reflns_point_group_measured_fraction_full 0.998
_diffrn_reflns_point_group_measured_fraction_max 0.998
_diffrn_reflns_theta_full 25.049
_diffrn_reflns_theta_max 25.049
_diffrn_reflns_theta_min 3.261
_diffrn_source 'fine-focus sealed tube'
_exptl_absorpt_coefficient_mu 1.279
_exptl_absorpt_correction_T_max 0.766
_exptl_absorpt_correction_T_min 0.732
_exptl_absorpt_correction_type multi-scan
_exptl_absorpt_process_details SADABS
_exptl_crystal_colour colourless
_exptl_crystal_density_diffrn 1.791
_exptl_crystal_description block
_exptl_crystal_F_000 940
_exptl_crystal_size_max 0.260
_exptl_crystal_size_mid 0.240
_exptl_crystal_size_min 0.220
_exptl_transmission_factor_max 0.755
_exptl_transmission_factor_min 0.724
_refine_diff_density_max 0.750
_refine_diff_density_min -0.661
_refine_diff_density_rms 0.093
_refine_ls_extinction_method none
_refine_ls_goodness_of_fit_ref 1.160
_refine_ls_hydrogen_treatment mixed
_refine_ls_matrix_type full
_refine_ls_number_parameters 509
_refine_ls_number_reflns 6225
_refine_ls_number_restraints 0
_refine_ls_restrained_S_all 1.160
_refine_ls_R_factor_all 0.0621
_refine_ls_R_factor_gt 0.0392
_refine_ls_shift/su_max 0.000
_refine_ls_shift/su_mean 0.000
_refine_ls_structure_factor_coef Fsqd
_refine_ls_weighting_details 'w=1/[\s^2^(Fo^2^)] where P=(Fo^2^+2Fc^2^)/3'
_refine_ls_weighting_scheme calc
_refine_ls_wR_factor_gt 0.0489
_refine_ls_wR_factor_ref 0.0554
_reflns_Friedel_coverage 0.000
_reflns_number_gt 4668
_reflns_number_total 6225
_reflns_threshold_expression 'I > 2\s(I)'
_cod_data_source_file c8dt01299g2.cif
_cod_data_source_block 316-11Cd
_cod_depositor_comments 'Adding full bibliography for 7046153--7046164.cif.'
_cod_database_code 7046157
_shelx_shelxl_version_number 2014/7
_shelx_space_group_comment
;
The symmetry employed for this shelxl refinement is uniquely defined
by the following loop, which should always be used as a source of
symmetry information in preference to the above space-group names.
They are only intended as comments.
;
_shelx_estimated_absorpt_t_min 0.732
_shelx_estimated_absorpt_t_max 0.766

loop_
_space_group_symop_operation_xyz
'x, y, z'
'-x, -y, -z'

loop_
_atom_site_label
_atom_site_type_symbol
_atom_site_fract_x
_atom_site_fract_y
_atom_site_fract_z
_atom_site_U_iso_or_equiv
_atom_site_adp_type
_atom_site_occupancy
_atom_site_site_symmetry_order
_atom_site_calc_flag
_atom_site_refinement_flags_posn
_atom_site_refinement_flags_adp
Cd1 Cd 0.36518(3) 0.01803(3) 0.24448(2) 0.03410(10) Uani 1 1 d . .
Cd2 Cd 0.19727(3) 0.20117(3) 0.41785(2) 0.03417(10) Uani 1 1 d . .
H1 H 0.373(3) 0.079(3) 0.430(3) 0.000(12) Uiso 1 1 d . .
N1 N 0.5942(4) 0.5693(4) 0.1806(3) 0.0480(11) Uani 1 1 d . .
N2 N 0.5318(3) 0.1543(3) 0.2728(3) 0.0339(9) Uani 1 1 d . .
N3 N 0.4809(3) -0.0597(3) 0.1336(3) 0.0353(9) Uani 1 1 d . .
N4 N 0.0297(3) 0.0561(3) 0.3685(3) 0.0360(9) Uani 1 1 d . .
N5 N 0.0522(3) 0.2708(3) 0.5030(3) 0.0405(10) Uani 1 1 d . .
O1 O 0.2514(3) 0.1603(3) 0.1840(2) 0.0572(10) Uani 1 1 d . .
O2 O 0.1231(3) 0.2469(3) 0.2664(2) 0.0496(9) Uani 1 1 d . .
O3 O -0.2223(3) 0.2528(3) -0.2083(3) 0.0687(11) Uani 1 1 d . .
O4 O -0.2064(3) 0.1101(3) -0.1337(2) 0.0488(9) Uani 1 1 d . .
O5 O 0.6502(2) 0.7409(3) 0.3910(2) 0.0410(8) Uani 1 1 d . .
O6 O 0.6721(3) 0.6232(3) 0.4915(2) 0.0447(8) Uani 1 1 d . .
O7 O 0.5683(3) 0.6034(4) 0.1036(3) 0.0972(15) Uani 1 1 d . .
O8 O 0.6990(3) 0.5540(4) 0.2275(3) 0.0783(13) Uani 1 1 d . .
O9 O 0.4425(3) -0.1357(3) 0.3322(2) 0.0532(9) Uani 1 1 d . .
H2W H 0.5044 -0.1715 0.3501 0.064 Uiso 1 1 d R U
H1W H 0.3726 -0.1727 0.2931 0.064 Uiso 1 1 d R U
O10 O 0.3333(4) 0.0900(4) 0.3909(3) 0.0483(11) Uani 1 1 d . .
C1 C 0.1698(4) 0.2218(4) 0.1923(3) 0.0342(11) Uani 1 1 d . .
C2 C 0.1168(4) 0.2761(4) 0.1027(3) 0.0298(10) Uani 1 1 d . .
C3 C 0.0068(4) 0.2221(4) 0.0257(3) 0.0334(11) Uani 1 1 d . .
H3 H -0.0320 0.1572 0.0319 0.040 Uiso 1 1 calc R U
C4 C -0.0469(4) 0.2625(4) -0.0607(3) 0.0322(11) Uani 1 1 d . .
C5 C -0.1697(4) 0.2057(4) -0.1416(4) 0.0402(12) Uani 1 1 d . .
C6 C 0.0139(4) 0.3571(4) -0.0696(3) 0.0432(12) Uani 1 1 d . .
H6 H -0.0201 0.3857 -0.1268 0.052 Uiso 1 1 calc R U
C7 C 0.1252(4) 0.4100(4) 0.0057(3) 0.0398(12) Uani 1 1 d . .
H7 H 0.1660 0.4723 -0.0030 0.048 Uiso 1 1 calc R U
C8 C 0.1772(4) 0.3725(4) 0.0934(3) 0.0292(10) Uani 1 1 d . .
C9 C 0.2940(4) 0.4373(3) 0.1744(3) 0.0292(10) Uani 1 1 d . .
C10 C 0.3879(4) 0.4769(4) 0.1432(3) 0.0336(11) Uani 1 1 d . .
H10 H 0.3799 0.4606 0.0718 0.040 Uiso 1 1 calc R U
C11 C 0.4922(4) 0.5403(4) 0.2187(3) 0.0316(11) Uani 1 1 d . .
C12 C 0.5113(4) 0.5702(3) 0.3263(3) 0.0296(10) Uani 1 1 d . .
C13 C 0.6202(4) 0.6502(4) 0.4081(3) 0.0304(10) Uani 1 1 d . .
C14 C 0.4183(4) 0.5288(4) 0.3560(3) 0.0335(11) Uani 1 1 d . .
H14 H 0.4273 0.5457 0.4276 0.040 Uiso 1 1 calc R U
C15 C 0.3125(4) 0.4632(3) 0.2831(3) 0.0333(11) Uani 1 1 d . .
H15 H 0.2525 0.4357 0.3064 0.040 Uiso 1 1 calc R U
C16 C 0.5547(4) 0.2589(4) 0.3377(4) 0.0453(13) Uani 1 1 d . .
H16 H 0.4989 0.2831 0.3733 0.054 Uiso 1 1 calc R U
C17 C 0.6571(5) 0.3354(4) 0.3565(4) 0.0560(14) Uani 1 1 d . .
H17 H 0.6703 0.4084 0.4039 0.067 Uiso 1 1 calc R U
C18 C 0.7376(4) 0.2997(4) 0.3032(4) 0.0534(14) Uani 1 1 d . .
H18 H 0.8067 0.3493 0.3137 0.064 Uiso 1 1 calc R U
C19 C 0.7178(4) 0.1906(5) 0.2334(4) 0.0446(13) Uani 1 1 d . .
C20 C 0.6112(4) 0.1203(4) 0.2193(3) 0.0332(11) Uani 1 1 d . .
C21 C 0.7974(5) 0.1499(5) 0.1727(4) 0.0627(16) Uani 1 1 d . .
H21 H 0.8678 0.1965 0.1812 0.075 Uiso 1 1 calc R U
C22 C 0.7700(5) 0.0441(5) 0.1033(4) 0.0610(16) Uani 1 1 d . .
H22 H 0.8236 0.0187 0.0657 0.073 Uiso 1 1 calc R U
C23 C 0.6631(4) -0.0299(5) 0.0854(3) 0.0433(13) Uani 1 1 d . .
C24 C 0.5835(4) 0.0071(4) 0.1446(3) 0.0337(11) Uani 1 1 d . .
C25 C 0.6289(5) -0.1393(5) 0.0113(4) 0.0567(16) Uani 1 1 d . .
H25 H 0.6777 -0.1670 -0.0304 0.068 Uiso 1 1 calc R U
C26 C 0.5249(5) -0.2049(4) 0.0003(4) 0.0566(15) Uani 1 1 d . .
H26 H 0.5017 -0.2771 -0.0488 0.068 Uiso 1 1 calc R U
C27 C 0.4539(4) -0.1618(4) 0.0639(3) 0.0482(13) Uani 1 1 d . .
H27 H 0.3835 -0.2077 0.0567 0.058 Uiso 1 1 calc R U
C28 C 0.0172(5) -0.0448(4) 0.3007(4) 0.0506(14) Uani 1 1 d . .
H28 H 0.0790 -0.0628 0.2705 0.061 Uiso 1 1 calc R U
C29 C -0.0845(5) -0.1267(4) 0.2715(4) 0.0549(14) Uani 1 1 d . .
H29 H -0.0902 -0.1974 0.2223 0.066 Uiso 1 1 calc R U
C30 C -0.1748(4) -0.1028(4) 0.3152(4) 0.0497(13) Uani 1 1 d . .
H30 H -0.2428 -0.1569 0.2972 0.060 Uiso 1 1 calc R U
C31 C -0.1645(4) 0.0048(4) 0.3882(3) 0.0385(12) Uani 1 1 d . .
C32 C -0.0603(4) 0.0833(4) 0.4122(3) 0.0302(10) Uani 1 1 d . .
C33 C -0.2547(4) 0.0367(5) 0.4388(4) 0.0499(14) Uani 1 1 d . .
H33 H -0.3248 -0.0146 0.4217 0.060 Uiso 1 1 calc R U
C34 C -0.2406(4) 0.1391(5) 0.5105(4) 0.0491(14) Uani 1 1 d . .
H34 H -0.2993 0.1570 0.5443 0.059 Uiso 1 1 calc R U
C35 C -0.1353(4) 0.2213(4) 0.5356(3) 0.0442(13) Uani 1 1 d . .
C36 C -0.0476(4) 0.1945(4) 0.4857(3) 0.0339(11) Uani 1 1 d . .
C37 C -0.1181(5) 0.3285(5) 0.6089(4) 0.0610(16) Uani 1 1 d . .
H37 H -0.1735 0.3473 0.6461 0.073 Uiso 1 1 calc R U
C38 C -0.0203(5) 0.4059(5) 0.6264(4) 0.0730(18) Uani 1 1 d . .
H38 H -0.0089 0.4786 0.6739 0.088 Uiso 1 1 calc R U
C39 C 0.0633(5) 0.3728(4) 0.5706(4) 0.0566(15) Uani 1 1 d . .
H39 H 0.1299 0.4259 0.5821 0.068 Uiso 1 1 calc R U

loop_
_atom_site_aniso_label
_atom_site_aniso_U_11
_atom_site_aniso_U_22
_atom_site_aniso_U_33
_atom_site_aniso_U_23
_atom_site_aniso_U_13
_atom_site_aniso_U_12
Cd1 0.02572(19) 0.0365(2) 0.0359(2) 0.00467(16) 0.00945(16) -0.00118(17)
Cd2 0.02754(19) 0.0392(2) 0.0328(2) 0.00610(16) 0.00992(15) -0.00404(17)
N1 0.048(3) 0.051(3) 0.039(3) 0.009(2) 0.012(2) -0.012(2)
N2 0.028(2) 0.033(2) 0.042(2) 0.0114(18) 0.0127(19) 0.003(2)
N3 0.036(2) 0.032(2) 0.038(2) 0.0077(18) 0.0142(19) 0.006(2)
N4 0.024(2) 0.043(3) 0.038(2) 0.0110(19) 0.0075(18) -0.001(2)
N5 0.031(2) 0.046(3) 0.040(2) 0.004(2) 0.0125(19) 0.000(2)
O1 0.050(2) 0.078(3) 0.063(2) 0.044(2) 0.0228(19) 0.029(2)
O2 0.045(2) 0.073(3) 0.038(2) 0.0263(18) 0.0149(17) 0.0050(19)
O3 0.042(2) 0.080(3) 0.061(3) 0.033(2) -0.0244(18) -0.017(2)
O4 0.0323(19) 0.056(2) 0.041(2) 0.0050(18) -0.0019(15) -0.0159(18)
O5 0.0301(18) 0.040(2) 0.047(2) 0.0132(16) 0.0037(15) -0.0106(16)
O6 0.046(2) 0.041(2) 0.036(2) 0.0096(16) 0.0008(16) -0.0115(17)
O7 0.077(3) 0.153(4) 0.082(3) 0.075(3) 0.022(2) -0.017(3)
O8 0.042(2) 0.113(4) 0.094(3) 0.043(3) 0.030(2) 0.008(2)
O9 0.0327(19) 0.048(2) 0.071(2) 0.0216(18) 0.0012(17) 0.0032(17)
O10 0.053(3) 0.060(3) 0.042(3) 0.021(2) 0.022(2) 0.024(2)
C1 0.025(3) 0.037(3) 0.034(3) 0.012(2) 0.000(2) -0.016(2)
C2 0.021(2) 0.034(3) 0.032(3) 0.007(2) 0.008(2) 0.004(2)
C3 0.030(3) 0.036(3) 0.033(3) 0.008(2) 0.011(2) -0.005(2)
C4 0.026(2) 0.039(3) 0.032(3) 0.010(2) 0.010(2) 0.002(2)
C5 0.024(3) 0.052(4) 0.034(3) 0.000(3) 0.006(2) 0.000(3)
C6 0.041(3) 0.043(3) 0.038(3) 0.015(2) -0.001(2) 0.003(3)
C7 0.034(3) 0.036(3) 0.042(3) 0.015(2) 0.002(2) -0.009(2)
C8 0.023(2) 0.033(3) 0.026(3) 0.002(2) 0.0038(19) -0.001(2)
C9 0.028(2) 0.023(2) 0.033(3) 0.0049(19) 0.008(2) 0.002(2)
C10 0.034(3) 0.035(3) 0.030(3) 0.011(2) 0.007(2) 0.000(2)
C11 0.031(3) 0.035(3) 0.033(3) 0.010(2) 0.014(2) -0.003(2)
C12 0.024(2) 0.026(3) 0.031(3) 0.005(2) 0.001(2) -0.002(2)
C13 0.025(2) 0.039(3) 0.026(3) 0.008(2) 0.008(2) 0.002(2)
C14 0.038(3) 0.034(3) 0.026(3) 0.005(2) 0.009(2) -0.003(2)
C15 0.034(3) 0.030(3) 0.035(3) 0.007(2) 0.013(2) -0.004(2)
C16 0.037(3) 0.045(3) 0.052(3) 0.015(3) 0.011(3) 0.008(3)
C17 0.047(3) 0.037(3) 0.071(4) 0.014(3) 0.003(3) -0.001(3)
C18 0.038(3) 0.048(4) 0.071(4) 0.028(3) 0.006(3) -0.012(3)
C19 0.028(3) 0.056(4) 0.054(3) 0.028(3) 0.010(3) 0.002(3)
C20 0.025(2) 0.039(3) 0.037(3) 0.019(2) 0.006(2) 0.005(2)
C21 0.041(3) 0.089(5) 0.071(4) 0.039(4) 0.022(3) 0.002(4)
C22 0.046(4) 0.090(5) 0.074(4) 0.041(4) 0.041(3) 0.023(4)
C23 0.040(3) 0.063(4) 0.038(3) 0.027(3) 0.017(3) 0.018(3)
C24 0.028(3) 0.047(3) 0.032(3) 0.021(2) 0.010(2) 0.008(2)
C25 0.065(4) 0.072(4) 0.048(4) 0.023(3) 0.032(3) 0.031(4)
C26 0.080(4) 0.044(4) 0.052(4) 0.009(3) 0.033(3) 0.023(3)
C27 0.055(3) 0.037(3) 0.054(3) 0.009(3) 0.023(3) 0.003(3)
C28 0.045(3) 0.043(3) 0.065(4) 0.008(3) 0.026(3) 0.001(3)
C29 0.055(4) 0.041(3) 0.062(4) 0.004(3) 0.019(3) 0.000(3)
C30 0.041(3) 0.047(4) 0.058(4) 0.024(3) 0.006(3) -0.009(3)
C31 0.030(3) 0.052(3) 0.038(3) 0.027(2) 0.005(2) 0.001(3)
C32 0.026(2) 0.039(3) 0.028(3) 0.018(2) 0.004(2) 0.004(2)
C33 0.030(3) 0.068(4) 0.058(4) 0.035(3) 0.010(3) -0.007(3)
C34 0.027(3) 0.077(4) 0.055(4) 0.031(3) 0.021(3) 0.005(3)
C35 0.036(3) 0.062(4) 0.036(3) 0.017(3) 0.011(2) 0.012(3)
C36 0.021(2) 0.050(3) 0.036(3) 0.021(2) 0.008(2) 0.003(2)
C37 0.043(3) 0.081(5) 0.062(4) 0.014(3) 0.028(3) 0.014(3)
C38 0.072(4) 0.069(5) 0.076(4) -0.005(3) 0.042(4) 0.013(4)
C39 0.048(3) 0.053(4) 0.057(4) 0.004(3) 0.013(3) -0.006(3)

loop_
_atom_type_symbol
_atom_type_description
_atom_type_scat_dispersion_real
_atom_type_scat_dispersion_imag
_atom_type_scat_source
C C 0.0033 0.0016 'International Tables Vol C Tables 4.2.6.8 and 6.1.1.4'
H H 0.0000 0.0000 'International Tables Vol C Tables 4.2.6.8 and 6.1.1.4'
N N 0.0061 0.0033 'International Tables Vol C Tables 4.2.6.8 and 6.1.1.4'
O O 0.0106 0.0060 'International Tables Vol C Tables 4.2.6.8 and 6.1.1.4'
Cd Cd -0.8075 1.2024 'International Tables Vol C Tables 4.2.6.8 and 6.1.1.4'

loop_
_geom_angle_atom_site_label_1
_geom_angle_atom_site_label_2
_geom_angle_atom_site_label_3
_geom_angle
_geom_angle_site_symmetry_1
_geom_angle_site_symmetry_3
O10 Cd1 O4 110.21(13) . 2
O10 Cd1 N2 96.81(14) . .
O4 Cd1 N2 149.75(11) 2 .
O10 Cd1 N3 156.19(13) . .
O4 Cd1 N3 88.03(12) 2 .
N2 Cd1 N3 70.49(12) . .
O10 Cd1 O1 86.30(12) . .
O4 Cd1 O1 86.91(12) 2 .
N2 Cd1 O1 81.38(12) . .
N3 Cd1 O1 110.60(11) . .
O10 Cd1 O9 81.83(12) . .
O4 Cd1 O9 87.98(11) 2 .
N2 Cd1 O9 109.70(11) . .
N3 Cd1 O9 83.73(10) . .
O1 Cd1 O9 164.59(10) . .
O10 Cd2 O2 103.92(12) . .
O10 Cd2 O6 99.32(13) . 2_666
O2 Cd2 O6 94.48(11) . 2_666
O10 Cd2 N4 97.51(14) . .
O2 Cd2 N4 92.16(11) . .
O6 Cd2 N4 159.84(11) 2_666 .
O10 Cd2 N5 152.80(14) . .
O2 Cd2 N5 100.82(12) . .
O6 Cd2 N5 89.78(12) 2_666 .
N4 Cd2 N5 70.27(13) . .
O10 Cd2 O5 81.89(12) . 2_666
O2 Cd2 O5 147.24(11) . 2_666
O6 Cd2 O5 52.86(9) 2_666 2_666
N4 Cd2 O5 119.38(10) . 2_666
N5 Cd2 O5 83.43(11) . 2_666
O7 N1 O8 123.8(4) . .
O7 N1 C11 117.9(4) . .
O8 N1 C11 118.3(4) . .
C16 N2 C20 117.9(4) . .
C16 N2 Cd1 125.4(3) . .
C20 N2 Cd1 116.7(3) . .
C27 N3 C24 118.4(4) . .
C27 N3 Cd1 125.2(3) . .
C24 N3 Cd1 116.3(3) . .
C28 N4 C32 118.9(4) . .
C28 N4 Cd2 124.7(3) . .
C32 N4 Cd2 116.4(3) . .
C39 N5 C36 117.5(4) . .
C39 N5 Cd2 125.9(3) . .
C36 N5 Cd2 116.4(3) . .
C1 O1 Cd1 146.0(3) . .
C1 O2 Cd2 123.5(3) . .
C5 O4 Cd1 128.6(3) . 2
C13 O5 Cd2 86.6(2) . 2_666
C13 O6 Cd2 96.2(3) . 2_666
Cd1 O9 H2W 143.5 . .
Cd1 O9 H1W 83.5 . .
H2W O9 H1W 120.2 . .
Cd1 O10 Cd2 127.03(17) . .
Cd1 O10 H1 113(4) . .
Cd2 O10 H1 120(4) . .
O1 C1 O2 128.3(4) . .
O1 C1 C2 116.7(4) . .
O2 C1 C2 115.0(4) . .
C3 C2 C8 119.8(4) . .
C3 C2 C1 117.1(4) . .
C8 C2 C1 123.0(4) . .
C2 C3 C4 121.6(4) . .
C2 C3 H3 119.2 . .
C4 C3 H3 119.2 . .
C6 C4 C3 118.1(4) . .
C6 C4 C5 120.9(4) . .
C3 C4 C5 121.0(4) . .
O3 C5 O4 126.5(5) . .
O3 C5 C4 119.0(5) . .
O4 C5 C4 114.5(4) . .
C4 C6 C7 120.7(4) . .
C4 C6 H6 119.7 . .
C7 C6 H6 119.7 . .
C8 C7 C6 121.5(4) . .
C8 C7 H7 119.2 . .
C6 C7 H7 119.2 . .
C7 C8 C2 118.2(4) . .
C7 C8 C9 118.7(4) . .
C2 C8 C9 123.0(4) . .
C10 C9 C15 117.7(4) . .
C10 C9 C8 120.3(4) . .
C15 C9 C8 122.1(4) . .
C11 C10 C9 119.2(4) . .
C11 C10 H10 120.4 . .
C9 C10 H10 120.4 . .
C10 C11 C12 124.4(4) . .
C10 C11 N1 116.4(4) . .
C12 C11 N1 119.0(4) . .
C14 C12 C11 115.6(4) . .
C14 C12 C13 120.2(4) . .
C11 C12 C13 124.0(4) . .
O5 C13 O6 124.1(4) . .
O5 C13 C12 118.0(4) . .
O6 C13 C12 117.8(4) . .
C15 C14 C12 122.2(4) . .
C15 C14 H14 118.9 . .
C12 C14 H14 118.9 . .
C14 C15 C9 120.8(4) . .
C14 C15 H15 119.6 . .
C9 C15 H15 119.6 . .
N2 C16 C17 124.0(4) . .
N2 C16 H16 118.0 . .
C17 C16 H16 118.0 . .
C18 C17 C16 117.6(5) . .
C18 C17 H17 121.2 . .
C16 C17 H17 121.2 . .
C17 C18 C19 120.8(5) . .
C17 C18 H18 119.6 . .
C19 C18 H18 119.6 . .
C18 C19 C20 117.1(4) . .
C18 C19 C21 123.1(5) . .
C20 C19 C21 119.6(5) . .
N2 C20 C19 122.5(4) . .
N2 C20 C24 118.0(4) . .
C19 C20 C24 119.5(4) . .
C22 C21 C19 120.0(5) . .
C22 C21 H21 120.0 . .
C19 C21 H21 120.0 . .
C21 C22 C23 122.7(5) . .
C21 C22 H22 118.7 . .
C23 C22 H22 118.7 . .
C25 C23 C24 116.6(5) . .
C25 C23 C22 124.6(5) . .
C24 C23 C22 118.8(5) . .
N3 C24 C23 122.4(4) . .
N3 C24 C20 118.3(4) . .
C23 C24 C20 119.4(4) . .
C26 C25 C23 120.4(4) . .
C26 C25 H25 119.8 . .
C23 C25 H25 119.8 . .
C25 C26 C27 118.7(5) . .
C25 C26 H26 120.6 . .
C27 C26 H26 120.6 . .
N3 C27 C26 123.5(5) . .
N3 C27 H27 118.3 . .
C26 C27 H27 118.3 . .
N4 C28 C29 123.0(4) . .
N4 C28 H28 118.5 . .
C29 C28 H28 118.5 . .
C30 C29 C28 119.5(5) . .
C30 C29 H29 120.3 . .
C28 C29 H29 120.3 . .
C29 C30 C31 119.0(5) . .
C29 C30 H30 120.5 . .
C31 C30 H30 120.5 . .
C30 C31 C32 118.1(4) . .
C30 C31 C33 122.7(5) . .
C32 C31 C33 119.2(4) . .
N4 C32 C31 121.5(4) . .
N4 C32 C36 119.0(4) . .
C31 C32 C36 119.5(4) . .
C34 C33 C31 121.4(5) . .
C34 C33 H33 119.3 . .
C31 C33 H33 119.3 . .
C33 C34 C35 120.4(4) . .
C33 C34 H34 119.8 . .
C35 C34 H34 119.8 . .
C36 C35 C37 118.2(5) . .
C36 C35 C34 119.8(4) . .
C37 C35 C34 122.0(4) . .
N5 C36 C35 122.5(4) . .
N5 C36 C32 117.8(4) . .
C35 C36 C32 119.7(4) . .
C38 C37 C35 120.0(5) . .
C38 C37 H37 120.0 . .
C35 C37 H37 120.0 . .
C37 C38 C39 118.2(5) . .
C37 C38 H38 120.9 . .
C39 C38 H38 120.9 . .
N5 C39 C38 123.5(5) . .
N5 C39 H39 118.3 . .
C38 C39 H39 118.3 . .

loop_
_geom_bond_atom_site_label_1
_geom_bond_atom_site_label_2
_geom_bond_distance
_geom_bond_site_symmetry_2
Cd1 O10 2.132(4) .
Cd1 O4 2.226(3) 2
Cd1 N2 2.355(3) .
Cd1 N3 2.357(3) .
Cd1 O1 2.373(3) .
Cd1 O9 2.529(3) .
Cd2 O10 2.148(4) .
Cd2 O2 2.233(3) .
Cd2 O6 2.370(3) 2_666
Cd2 N4 2.370(4) .
Cd2 N5 2.371(3) .
Cd2 O5 2.585(3) 2_666
N1 O7 1.203(4) .
N1 O8 1.225(4) .
N1 C11 1.489(5) .
N2 C16 1.314(5) .
N2 C20 1.348(4) .
N3 C27 1.316(5) .
N3 C24 1.354(5) .
N4 C28 1.306(5) .
N4 C32 1.354(4) .
N5 C39 1.317(5) .
N5 C36 1.370(5) .
O1 C1 1.228(5) .
O2 C1 1.270(4) .
O3 C5 1.227(5) .
O4 C5 1.266(5) .
O4 Cd1 2.226(3) 2
O5 C13 1.245(5) .
O5 Cd2 2.585(3) 2_666
O6 C13 1.260(4) .
O6 Cd2 2.370(3) 2_666
O9 H2W 0.8500 .
O9 H1W 0.8500 .
O10 H1 0.64(3) .
C1 C2 1.530(5) .
C2 C3 1.386(5) .
C2 C8 1.396(5) .
C3 C4 1.390(5) .
C3 H3 0.9300 .
C4 C6 1.378(6) .
C4 C5 1.512(5) .
C6 C7 1.383(5) .
C6 H6 0.9300 .
C7 C8 1.381(5) .
C7 H7 0.9300 .
C8 C9 1.492(5) .
C9 C10 1.392(5) .
C9 C15 1.400(5) .
C10 C11 1.369(5) .
C10 H10 0.9300 .
C11 C12 1.381(5) .
C12 C14 1.378(5) .
C12 C13 1.507(5) .
C14 C15 1.378(5) .
C14 H14 0.9300 .
C15 H15 0.9300 .
C16 C17 1.389(6) .
C16 H16 0.9300 .
C17 C18 1.362(6) .
C17 H17 0.9300 .
C18 C19 1.384(6) .
C18 H18 0.9300 .
C19 C20 1.401(6) .
C19 C21 1.434(6) .
C20 C24 1.444(6) .
C21 C22 1.347(6) .
C21 H21 0.9300 .
C22 C23 1.414(7) .
C22 H22 0.9300 .
C23 C25 1.406(6) .
C23 C24 1.411(5) .
C25 C26 1.358(6) .
C25 H25 0.9300 .
C26 C27 1.389(5) .
C26 H26 0.9300 .
C27 H27 0.9300 .
C28 C29 1.393(6) .
C28 H28 0.9300 .
C29 C30 1.353(5) .
C29 H29 0.9300 .
C30 C31 1.402(6) .
C30 H30 0.9300 .
C31 C32 1.402(6) .
C31 C33 1.425(5) .
C32 C36 1.433(6) .
C33 C34 1.342(6) .
C33 H33 0.9300 .
C34 C35 1.436(6) .
C34 H34 0.9300 .
C35 C36 1.386(5) .
C35 C37 1.389(6) .
C37 C38 1.360(7) .
C37 H37 0.9300 .
C38 C39 1.410(6) .
C38 H38 0.9300 .
C39 H39 0.9300 .

loop_
_geom_hbond_atom_site_label_D
_geom_hbond_atom_site_label_H
_geom_hbond_atom_site_label_A
_geom_hbond_distance_DH
_geom_hbond_distance_HA
_geom_hbond_distance_DA
_geom_hbond_angle_DHA
_geom_hbond_site_symmetry_A
C17 H17 O6 0.93 2.57 3.475(6) 165.0 .
C10 H10 O7 0.93 2.60 3.490(5) 160.7 2_665
O9 H1W O3 0.85 1.83 2.682(4) 179.8 2
O9 H2W O5 0.85 2.03 2.875(4) 179.1 1_545
C17 H17 O6 0.93 2.57 3.475(6) 165.0 .
C10 H10 O7 0.93 2.60 3.490(5) 160.7 2_665
O9 H2W O5 0.85 2.03 2.875(4) 179.1 1_545
C10 H10 O7 0.93 2.60 3.490(5) 160.7 2_665
O9 H2W O5 0.85 2.03 2.875(4) 179.1 1_545
C17 H17 O6 0.93 2.57 3.475(6) 165.0 .
C17 H17 O6 0.93 2.57 3.475(6) 165.0 .
O9 H2W O5 0.85 2.03 2.875(4) 179.1 1_545
C10 H10 O7 0.93 2.60 3.490(5) 160.7 2_665
C17 H17 O6 0.93 2.57 3.475(6) 165.0 .
O9 H2W O5 0.85 2.03 2.875(4) 179.1 1_545
C10 H10 O7 0.93 2.60 3.490(5) 160.7 2_665
C17 H17 O6 0.93 2.57 3.475(6) 165.0 .
O9 H2W O5 0.85 2.03 2.875(4) 179.1 1_545
C10 H10 O7 0.93 2.60 3.490(5) 160.7 2_665

loop_
_geom_torsion_atom_site_label_1
_geom_torsion_atom_site_label_2
_geom_torsion_atom_site_label_3
_geom_torsion_atom_site_label_4
_geom_torsion
_geom_torsion_site_symmetry_1
Cd1 O1 C1 O2 16.5(9) .
Cd1 O1 C1 C2 -163.8(4) .
Cd2 O2 C1 O1 8.3(6) .
Cd2 O2 C1 C2 -171.4(3) .
O1 C1 C2 C3 98.4(5) .
O2 C1 C2 C3 -81.8(5) .
O1 C1 C2 C8 -78.3(5) .
O2 C1 C2 C8 101.4(5) .
C8 C2 C3 C4 -1.1(6) .
C1 C2 C3 C4 -177.9(4) .
C2 C3 C4 C6 1.6(6) .
C2 C3 C4 C5 -177.3(4) .
Cd1 O4 C5 O3 7.6(7) 2
Cd1 O4 C5 C4 -170.8(2) 2
C6 C4 C5 O3 -8.9(7) .
C3 C4 C5 O3 170.0(4) .
C6 C4 C5 O4 169.7(4) .
C3 C4 C5 O4 -11.5(6) .
C3 C4 C6 C7 -0.1(6) .
C5 C4 C6 C7 178.8(4) .
C4 C6 C7 C8 -2.0(7) .
C6 C7 C8 C2 2.5(6) .
C6 C7 C8 C9 -176.8(4) .
C3 C2 C8 C7 -0.9(6) .
C1 C2 C8 C7 175.7(4) .
C3 C2 C8 C9 178.3(3) .
C1 C2 C8 C9 -5.0(6) .
C7 C8 C9 C10 -41.7(6) .
C2 C8 C9 C10 139.1(4) .
C7 C8 C9 C15 136.6(4) .
C2 C8 C9 C15 -42.6(6) .
C15 C9 C10 C11 -1.1(6) .
C8 C9 C10 C11 177.3(4) .
C9 C10 C11 C12 -1.0(7) .
C9 C10 C11 N1 173.7(4) .
O7 N1 C11 C10 45.2(6) .
O8 N1 C11 C10 -132.7(5) .
O7 N1 C11 C12 -139.8(5) .
O8 N1 C11 C12 42.3(6) .
C10 C11 C12 C14 1.9(6) .
N1 C11 C12 C14 -172.6(4) .
C10 C11 C12 C13 -173.3(4) .
N1 C11 C12 C13 12.1(6) .
Cd2 O5 C13 O6 -5.0(4) 2_666
Cd2 O5 C13 C12 172.0(3) 2_666
Cd2 O6 C13 O5 5.5(4) 2_666
Cd2 O6 C13 C12 -171.5(3) 2_666
C14 C12 C13 O5 -129.9(4) .
C11 C12 C13 O5 45.1(6) .
C14 C12 C13 O6 47.3(6) .
C11 C12 C13 O6 -137.7(4) .
C11 C12 C14 C15 -0.8(6) .
C13 C12 C14 C15 174.6(4) .
C12 C14 C15 C9 -1.1(6) .
C10 C9 C15 C14 2.1(6) .
C8 C9 C15 C14 -176.2(4) .
C20 N2 C16 C17 -1.6(7) .
Cd1 N2 C16 C17 176.7(3) .
N2 C16 C17 C18 0.8(8) .
C16 C17 C18 C19 -0.5(8) .
C17 C18 C19 C20 1.0(7) .
C17 C18 C19 C21 178.0(5) .
C16 N2 C20 C19 2.1(6) .
Cd1 N2 C20 C19 -176.4(3) .
C16 N2 C20 C24 -177.5(4) .
Cd1 N2 C20 C24 4.0(5) .
C18 C19 C20 N2 -1.8(7) .
C21 C19 C20 N2 -179.0(4) .
C18 C19 C20 C24 177.8(4) .
C21 C19 C20 C24 0.6(7) .
C18 C19 C21 C22 -177.6(5) .
C20 C19 C21 C22 -0.6(8) .
C19 C21 C22 C23 1.2(9) .
C21 C22 C23 C25 177.8(5) .
C21 C22 C23 C24 -1.8(8) .
C27 N3 C24 C23 -1.2(7) .
Cd1 N3 C24 C23 178.3(3) .
C27 N3 C24 C20 178.5(4) .
Cd1 N3 C24 C20 -2.1(5) .
C25 C23 C24 N3 1.8(7) .
C22 C23 C24 N3 -178.5(4) .
C25 C23 C24 C20 -177.9(4) .
C22 C23 C24 C20 1.8(7) .
N2 C20 C24 N3 -1.3(6) .
C19 C20 C24 N3 179.1(4) .
N2 C20 C24 C23 178.3(4) .
C19 C20 C24 C23 -1.3(6) .
C24 C23 C25 C26 -1.0(7) .
C22 C23 C25 C26 179.4(5) .
C23 C25 C26 C27 -0.3(8) .
C24 N3 C27 C26 -0.3(7) .
Cd1 N3 C27 C26 -179.6(3) .
C25 C26 C27 N3 1.0(8) .
C32 N4 C28 C29 -0.4(7) .
Cd2 N4 C28 C29 -178.2(4) .
N4 C28 C29 C30 -0.6(8) .
C28 C29 C30 C31 0.7(7) .
C29 C30 C31 C32 0.2(7) .
C29 C30 C31 C33 -179.3(4) .
C28 N4 C32 C31 1.4(6) .
Cd2 N4 C32 C31 179.4(3) .
C28 N4 C32 C36 -179.3(4) .
Cd2 N4 C32 C36 -1.3(5) .
C30 C31 C32 N4 -1.3(6) .
C33 C31 C32 N4 178.2(4) .
C30 C31 C32 C36 179.3(4) .
C33 C31 C32 C36 -1.1(6) .
C30 C31 C33 C34 178.1(5) .
C32 C31 C33 C34 -1.5(7) .
C31 C33 C34 C35 2.2(7) .
C33 C34 C35 C36 -0.3(7) .
C33 C34 C35 C37 179.6(5) .
C39 N5 C36 C35 0.4(7) .
Cd2 N5 C36 C35 175.8(3) .
C39 N5 C36 C32 -180.0(4) .
Cd2 N5 C36 C32 -4.6(5) .
C37 C35 C36 N5 -2.5(7) .
C34 C35 C36 N5 177.3(4) .
C37 C35 C36 C32 177.9(4) .
C34 C35 C36 C32 -2.2(7) .
N4 C32 C36 N5 4.0(6) .
C31 C32 C36 N5 -176.7(4) .
N4 C32 C36 C35 -176.4(4) .
C31 C32 C36 C35 2.9(6) .
C36 C35 C37 C38 3.1(8) .
C34 C35 C37 C38 -176.7(5) .
C35 C37 C38 C39 -1.7(9) .
C36 N5 C39 C38 1.1(8) .
Cd2 N5 C39 C38 -173.8(4) .
C37 C38 C39 N5 -0.5(9) .
